data_7211224
loop_
_publ_author_name
'Thompson, John R.'
'Roberts, Ryan J.'
'Williams, Vance E.'
'Leznoff, Daniel B.'

_publ_section_title
;
 Birefringent, emissive coordination polymers incorporating
 bis(benzimidazole)pyridine as an anisotropic building block
;
_journal_issue 45
_journal_name_full CrystEngComm
_journal_page_first 9387
_journal_paper_doi 10.1039/c3ce41556b
_journal_volume 15
_journal_year 2013
_chemical_formula_moiety 'C23 H16 Au1 N10 O6 Tb1'
_chemical_formula_sum 'C23 H16 Au N10 O6 Tb'
_chemical_formula_weight 884.34
_chemical_name_systematic ?
_space_group_IT_number 2
_symmetry_cell_setting triclinic
_symmetry_space_group_name_Hall '-P 1'
_symmetry_space_group_name_H-M 'P -1'
_atom_sites_solution_hydrogens difmap
_atom_sites_solution_primary direct
_cell_angle_alpha 75.7330(10)
_cell_angle_beta 76.4370(10)
_cell_angle_gamma 78.8200(10)
_cell_formula_units_Z 2
_cell_length_a 10.8442(2)
_cell_length_b 10.8853(2)
_cell_length_c 12.2574(3)
_cell_measurement_reflns_used 3576
_cell_measurement_temperature 296(2)
_cell_measurement_theta_max 24.35
_cell_measurement_theta_min 2.55
_cell_volume 1348.86(5)
_computing_cell_refinement 'Bruker SAINT'
_computing_data_collection 'Bruker APEX2'
_computing_data_reduction 'Bruker SAINT'
_computing_structure_solution
; 
 SIR92 (Altomare et al, 1994)
 CRYSTALS (Watkin, 1988) 
;
_diffrn_ambient_temperature 296(2)
_diffrn_measured_fraction_theta_full 0.995
_diffrn_measured_fraction_theta_max 0.995
_diffrn_measurement_device_type 'Bruker APEX-II CCD'
_diffrn_measurement_method \w/2\q
_diffrn_radiation_monochromator graphite
_diffrn_radiation_type 'Mo K\a'
_diffrn_radiation_wavelength 0.71073
_diffrn_reflns_av_R_equivalents 0.038
_diffrn_reflns_limit_h_max 12
_diffrn_reflns_limit_h_min -13
_diffrn_reflns_limit_k_max 13
_diffrn_reflns_limit_k_min -13
_diffrn_reflns_limit_l_max 14
_diffrn_reflns_limit_l_min -14
_diffrn_reflns_number 13780
_diffrn_reflns_theta_full 25.322
_diffrn_reflns_theta_max 25.322
_diffrn_reflns_theta_min 1.951
_exptl_absorpt_coefficient_mu 8.091
_exptl_absorpt_correction_T_max 0.7452
_exptl_absorpt_correction_T_min 0.6333
_exptl_absorpt_correction_type multi-scan
_exptl_absorpt_process_details '(Sheldrich , 1996)'
_exptl_crystal_colour colourless
_exptl_crystal_density_diffrn 2.177
_exptl_crystal_description needle
_exptl_crystal_F_000 832
_exptl_crystal_size_max 0.101
_exptl_crystal_size_mid 0.049
_exptl_crystal_size_min 0.042
_refine_diff_density_max 0.63
_refine_diff_density_min -0.52
_refine_ls_extinction_method None
_refine_ls_goodness_of_fit_ref 1.1422
_refine_ls_hydrogen_treatment constr
_refine_ls_matrix_type full
_refine_ls_number_parameters 372
_refine_ls_number_reflns 3741
_refine_ls_number_restraints 0
_refine_ls_R_factor_all 0.0413
_refine_ls_R_factor_gt 0.0293
_refine_ls_shift/su_max 0.0013294
_refine_ls_structure_factor_coef F
_refine_ls_weighting_details
;
 Method, part 1, Chebychev polynomial, (Watkin, 1994, Prince, 1982) 
 [weight] = 1.0/[A~0~*T~0~(x)+A~1~*T~1~(x) ... +A~n-1~]*T~n-1~(x)] 
 where A~i~ are the Chebychev coefficients listed below and x= Fcalc/Fmax 
 Method = Robust Weighting (Prince, 1982) 
 W = [weight] * [1-(deltaF/6*sigmaF)^2^]^2^ 
 A~i~ are: 
 0.387 0.251 0.341 0.151 0.141 
;
_refine_ls_weighting_scheme calc
_refine_ls_wR_factor_all 0.0278
_refine_ls_wR_factor_gt 0.0233
_refine_ls_wR_factor_ref 0.0228
_reflns_limit_h_max 13
_reflns_limit_h_min -12
_reflns_limit_k_max 13
_reflns_limit_k_min -12
_reflns_limit_l_max 14
_reflns_limit_l_min 0
_reflns_number_gt 3879
_reflns_number_total 4886
_reflns_threshold_expression I>2.0\s(I)
_oxford_diffrn_Wilson_B_factor 2.51
_oxford_diffrn_Wilson_scale 89.77
_oxford_refine_ls_r_factor_ref 0.0279
_oxford_refine_ls_scale 0.10891(10)
_oxford_reflns_number_all 4886
_oxford_reflns_threshold_expression_ref I>2.5\s(I)
_cod_data_source_file c3ce41556b.txt
_cod_data_source_block JT2-7d
_cod_depositor_comments
;
The following automatic conversions were performed:

'_symmetry_cell_setting' value 'Triclinic' changed to 'triclinic'
according to /home/saulius/struct/CIF-dictionaries/cif_core.dic
dictionary named 'cif_core.dic' version 2.4.2 from
2011-04-26.

'_exptl_absorpt_correction_type' value 'Multi-scan'
changed to 'multi-scan' according to
/home/saulius/struct/CIF-dictionaries/cif_core.dic dictionary named
'cif_core.dic' version 2.4.2 from 2011-04-26.

Automatic conversion script
Id: cif_fix_values 1891 2012-01-12 08:04:46Z andrius 
;
_cod_original_formula_sum 'C23 H16 Au1 N10 O6 Tb1'
_cod_database_code 7211224

loop_
_symmetry_equiv_pos_as_xyz
x,y,z
-x,-y,-z

loop_
_atom_site_label
_atom_site_type_symbol
_atom_site_fract_x
_atom_site_fract_y
_atom_site_fract_z
_atom_site_U_iso_or_equiv
_atom_site_occupancy
_atom_site_adp_type
_atom_site_refinement_flags_posn
Au1 Au 0.38637(3) 1.69431(2) 0.18364(2) 0.0387 1.0000 Uani .
Tb1 Tb 0.29578(3) 1.19300(2) 0.25166(2) 0.0271 1.0000 Uani .
O1 O 0.3831(5) 1.2394(5) 0.0436(4) 0.0520 1.0000 Uani .
O2 O 0.1823(5) 1.2985(5) 0.0991(4) 0.0552 1.0000 Uani .
O3 O 0.2672(6) 1.3399(6) -0.0818(5) 0.0857 1.0000 Uani .
O4 O 0.2308(4) 1.0176(4) 0.4141(4) 0.0406 1.0000 Uani .
O5 O 0.0763(6) 0.9117(5) 0.4259(5) 0.0766 1.0000 Uani .
O6 O 0.1130(4) 1.0748(4) 0.2862(4) 0.0446 1.0000 Uani .
N1 N 0.1082(5) 1.3020(5) 0.3722(4) 0.0344 1.0000 Uani .
N2 N 0.0043(5) 1.3436(5) 0.5424(5) 0.0408 1.0000 Uani .
N3 N 0.3373(5) 1.2255(4) 0.4380(4) 0.0304 1.0000 Uani .
N4 N 0.5218(5) 1.1333(4) 0.2758(4) 0.0329 1.0000 Uani .
N5 N 0.6753(5) 1.0926(5) 0.3791(4) 0.0363 1.0000 Uani .
N6 N 0.3676(6) 0.9824(5) 0.1911(5) 0.0439 1.0000 Uani .
N7 N 0.3610(6) 1.4074(5) 0.2073(5) 0.0461 1.0000 Uani .
N8 N 0.2774(7) 1.2933(6) 0.0160(5) 0.0516 1.0000 Uani .
N9 N 0.1367(5) 0.9991(5) 0.3770(5) 0.0409 1.0000 Uani .
N10 N 0.0493(7) 0.6487(8) 0.2178(6) 0.0729 1.0000 Uani .
C1 C -0.0217(6) 1.3384(5) 0.3701(5) 0.0354 1.0000 Uani .
C2 C -0.0888(7) 1.3509(7) 0.2827(6) 0.0488 1.0000 Uani .
C3 C -0.2200(7) 1.3874(7) 0.3062(6) 0.0495 1.0000 Uani .
C4 C -0.2834(7) 1.4100(6) 0.4145(7) 0.0500 1.0000 Uani .
C5 C -0.2200(7) 1.4002(6) 0.5013(6) 0.0450 1.0000 Uani .
C6 C -0.0880(6) 1.3658(5) 0.4756(5) 0.0359 1.0000 Uani .
C7 C 0.1188(6) 1.3058(5) 0.4767(5) 0.0334 1.0000 Uani .
C8 C 0.2405(6) 1.2682(5) 0.5156(5) 0.0342 1.0000 Uani .
C9 C 0.2569(7) 1.2773(6) 0.6232(5) 0.0414 1.0000 Uani .
C10 C 0.3780(7) 1.2394(6) 0.6485(6) 0.0474 1.0000 Uani .
C11 C 0.4772(7) 1.1923(6) 0.5710(5) 0.0410 1.0000 Uani .
C12 C 0.4532(6) 1.1870(5) 0.4642(5) 0.0334 1.0000 Uani .
C13 C 0.5515(6) 1.1387(5) 0.3745(5) 0.0322 1.0000 Uani .
C14 C 0.7313(6) 1.0567(6) 0.2772(6) 0.0387 1.0000 Uani .
C15 C 0.8548(6) 0.9992(7) 0.2366(6) 0.0470 1.0000 Uani .
C16 C 0.8788(7) 0.9727(7) 0.1295(7) 0.0521 1.0000 Uani .
C17 C 0.7823(7) 0.9981(7) 0.0645(7) 0.0533 1.0000 Uani .
C18 C 0.6606(6) 1.0515(7) 0.1041(6) 0.0422 1.0000 Uani .
C19 C 0.6352(6) 1.0820(5) 0.2115(5) 0.0340 1.0000 Uani .
C20 C 0.3786(6) 0.8780(6) 0.1829(5) 0.0351 1.0000 Uani .
C22 C 0.3779(7) 1.5108(6) 0.1951(6) 0.0432 1.0000 Uani .
C23 C 0.1280(12) 0.6468(11) 0.0035(7) 0.1015 1.0000 Uani .
C24 C 0.0822(8) 0.6476(7) 0.1253(7) 0.0593 1.0000 Uani .
H21 H -0.0462 1.3335 0.2119 0.0599 1.0000 Uiso R
H31 H -0.2669 1.3974 0.2494 0.0632 1.0000 Uiso R
H41 H -0.3718 1.4319 0.4282 0.0588 1.0000 Uiso R
H51 H -0.2612 1.4160 0.5725 0.0581 1.0000 Uiso R
H91 H 0.1884 1.3075 0.6761 0.0498 1.0000 Uiso R
H101 H 0.3921 1.2451 0.7188 0.0582 1.0000 Uiso R
H111 H 0.5583 1.1639 0.5872 0.0500 1.0000 Uiso R
H151 H 0.9177 0.9806 0.2801 0.0577 1.0000 Uiso R
H161 H 0.9610 0.9378 0.0987 0.0640 1.0000 Uiso R
H171 H 0.8017 0.9780 -0.0076 0.0660 1.0000 Uiso R
H181 H 0.5971 1.0667 0.0617 0.0529 1.0000 Uiso R
H232 H 0.0864 0.7215 -0.0412 0.1579 1.0000 Uiso R
H231 H 0.2187 0.6474 -0.0159 0.1581 1.0000 Uiso R
H233 H 0.1086 0.5717 -0.0125 0.1580 1.0000 Uiso R
H22 H -0.0098 1.3534 0.6194 0.13(4) 1.0000 Uiso R
H52 H 0.7162 1.0869 0.4411 0.09(3) 1.0000 Uiso R

loop_
_atom_site_aniso_label
_atom_site_aniso_U_11
_atom_site_aniso_U_22
_atom_site_aniso_U_33
_atom_site_aniso_U_23
_atom_site_aniso_U_13
_atom_site_aniso_U_12
Au1 0.05412(19) 0.02521(13) 0.03999(16) -0.00863(11) -0.00898(13) -0.01168(12)
Tb1 0.03562(18) 0.02256(15) 0.02621(16) -0.00333(12) -0.01123(13) -0.00729(12)
O1 0.057(3) 0.051(3) 0.037(3) -0.006(2) -0.003(2) 0.006(2)
O2 0.048(3) 0.075(3) 0.036(3) 0.002(2) -0.015(2) -0.002(3)
O3 0.104(5) 0.100(5) 0.038(3) 0.014(3) -0.027(3) 0.001(4)
O4 0.046(3) 0.045(2) 0.034(2) -0.0013(19) -0.015(2) -0.015(2)
O5 0.085(4) 0.058(3) 0.089(4) 0.019(3) -0.029(4) -0.042(3)
O6 0.047(3) 0.042(3) 0.051(3) -0.002(2) -0.024(2) -0.016(2)
N1 0.035(3) 0.041(3) 0.024(3) -0.006(2) -0.002(2) -0.004(2)
N2 0.057(4) 0.035(3) 0.034(3) -0.008(2) -0.012(3) -0.010(3)
N3 0.039(3) 0.028(2) 0.029(3) -0.004(2) -0.013(2) -0.011(2)
N4 0.035(3) 0.033(3) 0.035(3) -0.008(2) -0.012(2) -0.005(2)
N5 0.033(3) 0.047(3) 0.037(3) -0.006(2) -0.021(2) -0.012(2)
N6 0.054(4) 0.035(3) 0.047(3) -0.013(2) -0.011(3) -0.009(3)
N7 0.059(4) 0.032(3) 0.046(3) -0.005(3) -0.006(3) -0.013(3)
N8 0.075(5) 0.045(3) 0.034(3) -0.003(3) -0.017(3) -0.005(3)
N9 0.044(3) 0.030(3) 0.049(3) -0.001(2) -0.008(3) -0.015(2)
N10 0.077(5) 0.098(6) 0.042(4) -0.028(4) -0.011(4) 0.006(4)
C1 0.042(4) 0.026(3) 0.035(3) -0.004(2) -0.003(3) -0.006(3)
C2 0.049(4) 0.063(5) 0.036(4) -0.012(3) -0.012(3) -0.008(4)
C3 0.039(4) 0.061(4) 0.052(4) -0.012(4) -0.019(3) -0.005(3)
C4 0.040(4) 0.041(4) 0.064(5) -0.008(3) -0.002(4) -0.006(3)
C5 0.053(4) 0.040(4) 0.039(4) -0.010(3) -0.002(3) -0.005(3)
C6 0.048(4) 0.029(3) 0.028(3) 0.002(2) -0.004(3) -0.011(3)
C7 0.042(4) 0.028(3) 0.029(3) -0.006(2) -0.006(3) -0.004(3)
C8 0.049(4) 0.032(3) 0.026(3) -0.007(2) -0.010(3) -0.012(3)
C9 0.052(4) 0.039(3) 0.036(4) -0.008(3) -0.012(3) -0.007(3)
C10 0.065(5) 0.052(4) 0.039(4) -0.013(3) -0.026(4) -0.017(4)
C11 0.049(4) 0.044(4) 0.039(4) -0.008(3) -0.024(3) -0.011(3)
C12 0.048(4) 0.023(3) 0.034(3) -0.001(2) -0.016(3) -0.011(3)
C13 0.040(4) 0.031(3) 0.029(3) 0.002(2) -0.013(3) -0.014(3)
C14 0.041(4) 0.036(3) 0.040(4) -0.001(3) -0.016(3) -0.007(3)
C15 0.036(4) 0.052(4) 0.053(4) 0.000(3) -0.018(3) -0.010(3)
C16 0.034(4) 0.063(5) 0.057(5) -0.010(4) -0.005(3) -0.007(3)
C17 0.050(5) 0.058(4) 0.052(4) -0.015(4) -0.006(4) -0.009(4)
C18 0.035(4) 0.059(4) 0.039(4) -0.020(3) -0.010(3) -0.005(3)
C19 0.037(4) 0.030(3) 0.040(4) -0.005(3) -0.020(3) -0.004(3)
C20 0.050(4) 0.030(3) 0.030(3) -0.011(3) -0.009(3) -0.010(3)
C22 0.053(4) 0.033(4) 0.044(4) -0.009(3) -0.007(3) -0.006(3)
C23 0.159(11) 0.103(8) 0.041(5) -0.020(5) -0.023(6) -0.004(7)
C24 0.061(5) 0.058(5) 0.055(5) -0.010(4) -0.016(4) 0.003(4)

loop_
_atom_type_symbol
_atom_type_scat_dispersion_real
_atom_type_scat_dispersion_imag
_atom_type_scat_Cromer_Mann_a1
_atom_type_scat_Cromer_Mann_b1
_atom_type_scat_Cromer_Mann_a2
_atom_type_scat_Cromer_Mann_b2
_atom_type_scat_Cromer_Mann_a3
_atom_type_scat_Cromer_Mann_b3
_atom_type_scat_Cromer_Mann_a4
_atom_type_scat_Cromer_Mann_b4
_atom_type_scat_Cromer_Mann_c
_atom_type_scat_source
C 0.0033 0.0016 2.3100 20.8439 1.0200 10.2075 1.5886 0.5687 0.8650 51.6512 0.2156 'International Tables Vol C 4.2.6.8 and 6.1.1.4'
H 0.0000 0.0000 0.4930 10.5109 0.3229 26.1257 0.1402 3.1424 0.0408 57.7998 0.0030 'International Tables Vol C 4.2.6.8 and 6.1.1.4'
N 0.0061 0.0033 12.2126 0.0057 3.1322 9.8933 2.0125 28.9975 1.1663 0.5826 -11.5290 'International Tables Vol C 4.2.6.8 and 6.1.1.4'
O 0.0106 0.0060 3.0485 13.2771 2.2868 5.7011 1.5463 0.3239 0.8670 32.9089 0.2508 'International Tables Vol C 4.2.6.8 and 6.1.1.4'
Tb -0.1723 4.1537 25.8976 2.2426 18.2185 0.1961 14.3167 12.6648 2.9535 115.3620 3.5822 'International Tables Vol C 4.2.6.8 and 6.1.1.4'
Au -2.0133 8.8022 16.8819 0.4611 18.5913 8.6216 25.5582 1.4826 5.8600 36.3956 12.0658 'International Tables Vol C 4.2.6.8 and 6.1.1.4'

loop_
_geom_angle_atom_site_label_1
_geom_angle_site_symmetry_1
_geom_angle_atom_site_label_2
_geom_angle_atom_site_label_3
_geom_angle
_geom_angle_publ_flag
C20 1_565 Au1 C22 174.4(3) yes
O1 . Tb1 O2 52.18(17) yes
O1 . Tb1 O4 142.32(15) yes
O2 . Tb1 O4 126.92(16) yes
O1 . Tb1 O6 108.16(16) yes
O2 . Tb1 O6 75.45(16) yes
O4 . Tb1 O6 51.65(14) yes
O1 . Tb1 N1 131.66(15) yes
O2 . Tb1 N1 83.28(17) yes
O4 . Tb1 N1 76.95(15) yes
O6 . Tb1 N1 71.58(16) yes
O1 . Tb1 N3 140.04(16) yes
O2 . Tb1 N3 141.12(17) yes
O4 . Tb1 N3 68.83(14) yes
O6 . Tb1 N3 111.80(15) yes
N1 . Tb1 N3 64.86(16) yes
O1 . Tb1 N4 86.20(17) yes
O2 . Tb1 N4 137.34(17) yes
O4 . Tb1 N4 90.74(15) yes
O6 . Tb1 N4 134.83(15) yes
N1 . Tb1 N4 129.52(16) yes
O1 . Tb1 N6 72.61(17) yes
O2 . Tb1 N6 97.27(18) yes
O4 . Tb1 N6 70.30(16) yes
O6 . Tb1 N6 69.20(17) yes
N1 . Tb1 N6 139.21(17) yes
O1 . Tb1 N7 74.20(17) yes
O2 . Tb1 N7 79.85(19) yes
O4 . Tb1 N7 142.02(16) yes
O6 . Tb1 N7 144.77(18) yes
N1 . Tb1 N7 81.00(18) yes
O1 . Tb1 N8 26.06(17) yes
O2 . Tb1 N8 26.12(17) yes
O4 . Tb1 N8 140.93(15) yes
O6 . Tb1 N8 92.03(17) yes
N1 . Tb1 N8 107.74(17) yes
O1 . Tb1 N9 126.93(16) yes
O2 . Tb1 N9 101.05(17) yes
O4 . Tb1 N9 26.06(14) yes
O6 . Tb1 N9 25.63(14) yes
N1 . Tb1 N9 73.44(16) yes
N3 . Tb1 N4 65.03(16) yes
N3 . Tb1 N6 121.30(16) yes
N4 . Tb1 N6 75.35(17) yes
N3 . Tb1 N7 73.90(16) yes
N4 . Tb1 N7 79.93(17) yes
N6 . Tb1 N7 139.49(18) yes
N3 . Tb1 N8 149.21(15) yes
N4 . Tb1 N8 111.82(18) yes
N6 . Tb1 N8 84.59(17) yes
N7 . Tb1 N8 75.42(17) yes
N3 . Tb1 N9 91.04(15) yes
N4 . Tb1 N9 113.19(15) yes
N6 . Tb1 N9 66.41(17) yes
N7 . Tb1 N9 154.07(18) yes
N8 . Tb1 N9 116.30(17) yes
Tb1 . O1 N8 94.9(4) yes
Tb1 . O2 N8 97.4(4) yes
Tb1 . O4 N9 95.8(3) yes
Tb1 . O6 N9 96.3(3) yes
Tb1 . N1 C1 135.4(4) yes
Tb1 . N1 C7 117.7(4) yes
C1 . N1 C7 105.1(5) yes
C6 . N2 C7 107.2(5) yes
C6 . N2 H22 126.2 no
C7 . N2 H22 126.5 no
Tb1 . N3 C8 120.3(4) yes
Tb1 . N3 C12 120.1(4) yes
C8 . N3 C12 119.2(5) yes
Tb1 . N4 C13 119.3(4) yes
Tb1 . N4 C19 135.0(4) yes
C13 . N4 C19 105.5(5) yes
C13 . N5 C14 107.1(5) yes
C13 . N5 H52 126.4 no
C14 . N5 H52 126.4 no
Tb1 . N6 C20 164.8(5) yes
Tb1 . N7 C22 171.9(6) yes
Tb1 . N8 O2 56.5(3) yes
Tb1 . N8 O1 59.0(3) yes
O2 . N8 O1 115.5(5) yes
Tb1 . N8 O3 177.4(5) yes
O2 . N8 O3 121.8(7) yes
O1 . N8 O3 122.6(7) yes
O4 . N9 Tb1 58.2(3) yes
O4 . N9 O6 116.1(5) yes
Tb1 . N9 O6 58.0(3) yes
O4 . N9 O5 121.3(5) yes
Tb1 . N9 O5 175.5(5) yes
O6 . N9 O5 122.6(6) yes
N1 . C1 C2 130.6(6) yes
N1 . C1 C6 109.9(5) yes
C2 . C1 C6 119.4(6) yes
C1 . C2 C3 117.8(6) yes
C1 . C2 H21 120.6 no
C3 . C2 H21 121.6 no
C2 . C3 C4 120.9(6) yes
C2 . C3 H31 119.7 no
C4 . C3 H31 119.4 no
C3 . C4 C5 122.5(7) yes
C3 . C4 H41 118.8 no
C5 . C4 H41 118.6 no
C4 . C5 C6 115.8(6) yes
C4 . C5 H51 122.9 no
C6 . C5 H51 121.4 no
C1 . C6 C5 123.5(6) yes
C1 . C6 N2 105.2(6) yes
C5 . C6 N2 131.3(6) yes
N2 . C7 N1 112.6(5) yes
N2 . C7 C8 125.1(5) yes
N1 . C7 C8 122.3(5) yes
C7 . C8 N3 113.7(5) yes
C7 . C8 C9 124.0(6) yes
N3 . C8 C9 122.3(6) yes
C8 . C9 C10 117.9(6) yes
C8 . C9 H91 121.1 no
C10 . C9 H91 121.0 no
C9 . C10 C11 120.4(6) yes
C9 . C10 H101 119.9 no
C11 . C10 H101 119.7 no
C10 . C11 C12 118.3(6) yes
C10 . C11 H111 121.8 no
C12 . C11 H111 120.0 no
C11 . C12 N3 121.9(6) yes
C11 . C12 C13 123.2(6) yes
N3 . C12 C13 114.9(5) yes
C12 . C13 N5 127.1(5) yes
C12 . C13 N4 120.4(5) yes
N5 . C13 N4 112.5(5) yes
N5 . C14 C15 132.1(6) yes
N5 . C14 C19 106.9(6) yes
C15 . C14 C19 121.0(6) yes
C14 . C15 C16 117.1(6) yes
C14 . C15 H151 121.3 no
C16 . C15 H151 121.6 no
C15 . C16 C17 121.6(7) yes
C15 . C16 H161 119.2 no
C17 . C16 H161 119.2 no
C16 . C17 C18 121.9(7) yes
C16 . C17 H171 119.3 no
C18 . C17 H171 118.8 no
C17 . C18 C19 117.4(6) yes
C17 . C18 H181 121.7 no
C19 . C18 H181 121.0 no
C14 . C19 N4 108.0(5) yes
C14 . C19 C18 121.0(6) yes
N4 . C19 C18 130.9(5) yes
Au1 1_545 C20 N6 174.4(6) yes
Au1 . C22 N7 173.3(6) yes
C24 . C23 H232 109.2 no
C24 . C23 H231 109.6 no
H232 . C23 H231 109.4 no
C24 . C23 H233 109.6 no
H232 . C23 H233 109.4 no
H231 . C23 H233 109.6 no
C23 . C24 N10 178.8(10) yes

loop_
_geom_bond_atom_site_label_1
_geom_bond_atom_site_label_2
_geom_bond_site_symmetry_2
_geom_bond_distance
_geom_bond_publ_flag
Au1 C20 1_565 1.982(6) yes
Au1 C22 . 1.986(6) yes
Tb1 O1 . 2.465(4) yes
Tb1 O2 . 2.409(4) yes
Tb1 O4 . 2.469(4) yes
Tb1 O6 . 2.468(4) yes
Tb1 N1 . 2.499(5) yes
Tb1 N3 . 2.547(4) yes
Tb1 N4 . 2.479(5) yes
Tb1 N6 . 2.508(5) yes
Tb1 N7 . 2.465(5) yes
Tb1 N8 . 2.865(6) yes
Tb1 N9 . 2.891(5) yes
O1 N8 . 1.263(7) yes
O2 N8 . 1.272(8) yes
O3 N8 . 1.203(7) yes
O4 N9 . 1.277(6) yes
O5 N9 . 1.212(7) yes
O6 N9 . 1.258(6) yes
N1 C1 . 1.392(8) yes
N1 C7 . 1.324(7) yes
N2 C6 . 1.388(8) yes
N2 C7 . 1.362(8) yes
N2 H22 . 0.950 no
N3 C8 . 1.336(8) yes
N3 C12 . 1.333(8) yes
N4 C13 . 1.340(7) yes
N4 C19 . 1.393(8) yes
N5 C13 . 1.348(8) yes
N5 C14 . 1.369(8) yes
N5 H52 . 0.950 no
N6 C20 . 1.147(7) yes
N7 C22 . 1.144(8) yes
N10 C24 . 1.108(10) yes
C1 C2 . 1.397(9) yes
C1 C6 . 1.396(8) yes
C2 C3 . 1.382(10) yes
C2 H21 . 0.927 no
C3 C4 . 1.402(10) yes
C3 H31 . 0.928 no
C4 C5 . 1.369(10) yes
C4 H41 . 0.927 no
C5 C6 . 1.388(9) yes
C5 H51 . 0.923 no
C7 C8 . 1.459(9) yes
C8 C9 . 1.400(8) yes
C9 C10 . 1.382(9) yes
C9 H91 . 0.929 no
C10 C11 . 1.367(10) yes
C10 H101 . 0.928 no
C11 C12 . 1.410(8) yes
C11 H111 . 0.924 no
C12 C13 . 1.463(9) yes
C14 C15 . 1.396(10) yes
C14 C19 . 1.408(8) yes
C15 C16 . 1.368(10) yes
C15 H151 . 0.924 no
C16 C17 . 1.406(10) yes
C16 H161 . 0.930 no
C17 C18 . 1.362(9) yes
C17 H171 . 0.929 no
C18 C19 . 1.390(9) yes
C18 H181 . 0.924 no
C23 C24 . 1.460(12) yes
C23 H232 . 0.959 no
C23 H231 . 0.957 no
C23 H233 . 0.957 no
